data_1569714
loop_
_publ_author_name
'Gupta, Deepak'
'Chanteux, G&#xe9;raldine'
'Kumar, Gulshan'
'Robeyns, Koen'
'Vlad, Alexandru'

_publ_section_title
;
 Modular metallotecton for engineering permanently porous frameworks:
 supernumerary role of ancillary ion.
;
_journal_issue 36
_journal_name_full 'Chemical science'
_journal_page_first 9780
_journal_page_last 9786
_journal_paper_doi 10.1039/d3sc02068a
_journal_volume 14
_journal_year 2023
_chemical_formula_moiety 'C45 H39 Li N9 O9 Ru [+ solvent]'
_chemical_formula_sum 'C45 H39 Li N9 O9 Ru'
_chemical_formula_weight 957.86
_chemical_name_systematic 'Lithium [Ru(II)(1,10-phenanthroline-5,6-semiquinone)3]'
_space_group_crystal_system monoclinic
_space_group_IT_number 14
_space_group_name_Hall '-P 2yn'
_space_group_name_H-M_alt 'P 1 21/n 1'
_atom_sites_solution_hydrogens geom
_atom_sites_solution_primary 'dual space'
_audit_creation_method SHELXL-2018/3
_audit_update_record
;
2022-01-20 deposited with the CCDC.	2023-08-04 downloaded from the CCDC.
;
_cell_angle_alpha 90
_cell_angle_beta 99.389(14)
_cell_angle_gamma 90
_cell_formula_units_Z 4
_cell_length_a 13.2103(17)
_cell_length_b 12.687(2)
_cell_length_c 25.365(4)
_cell_measurement_reflns_used 1007
_cell_measurement_temperature 150(2)
_cell_measurement_theta_max 19.8580
_cell_measurement_theta_min 2.9180
_cell_volume 4194.2(11)
_computing_cell_refinement
;
CrysAlisPro, Agilent Technologies,
Version 1.171.37.35 (release 13-08-2014 CrysAlis171 .NET)
(compiled Aug 13 2014,18:06:01)
;
_computing_data_collection MAR
_computing_data_reduction
;
CrysAlisPro, Agilent Technologies,
Version 1.171.37.35 (release 13-08-2014 CrysAlis171 .NET)
(compiled Aug 13 2014,18:06:01)
;
_computing_molecular_graphics 'MERCURY (Macrae et al., 2008)'
_computing_publication_material
;
'MERCURY (Macrae et al., 2008), Platon (Spek, 2009)'
;
_computing_structure_refinement 'SHELXL-2018/3 (Sheldrick, 2018)'
_computing_structure_solution 'SHELXT (Sheldrick, 2015)'
_diffrn_ambient_temperature 150(2)
_diffrn_measured_fraction_theta_full 0.970
_diffrn_measured_fraction_theta_max 0.989
_diffrn_measurement_device_type 'MAR345 image plate'
_diffrn_measurement_method
;
'90 images, \D\F 3.0\% '
;
_diffrn_radiation_type MoK\a
_diffrn_radiation_wavelength 0.71073
_diffrn_reflns_av_unetI/netI 0.2062
_diffrn_reflns_Laue_measured_fraction_full 0.970
_diffrn_reflns_Laue_measured_fraction_max 0.989
_diffrn_reflns_limit_h_max 13
_diffrn_reflns_limit_h_min -13
_diffrn_reflns_limit_k_max 12
_diffrn_reflns_limit_k_min -12
_diffrn_reflns_limit_l_max 25
_diffrn_reflns_limit_l_min -7
_diffrn_reflns_number 4357
_diffrn_reflns_point_group_measured_fraction_full 0.970
_diffrn_reflns_point_group_measured_fraction_max 0.989
_diffrn_reflns_theta_full 20.965
_diffrn_reflns_theta_max 20.965
_diffrn_reflns_theta_min 2.922
_diffrn_source 'Incoatec microfocus source'
_exptl_absorpt_coefficient_mu 0.444
_exptl_absorpt_correction_T_max 1.00000
_exptl_absorpt_correction_T_min 0.74138
_exptl_absorpt_correction_type multi-scan
_exptl_absorpt_process_details
;
CrysAlisPro, Agilent Technologies,
Version 1.171.37.35 (release 13-08-2014 CrysAlis171 .NET)
(compiled Aug 13 2014,18:06:01)
Empirical absorption correction using spherical harmonics,
 implemented in SCALE3 ABSPACK scaling algorithm.
;
_exptl_crystal_colour red
_exptl_crystal_density_diffrn 1.517
_exptl_crystal_description plate
_exptl_crystal_F_000 1964
_exptl_crystal_recrystallization_method 'Layering Methanol over DMF at RT under Argon atmosphere.'
_exptl_crystal_size_max 0.06
_exptl_crystal_size_mid 0.04
_exptl_crystal_size_min 0.01
_refine_diff_density_max 1.267
_refine_diff_density_min -0.897
_refine_diff_density_rms 0.157
_refine_ls_extinction_method none
_refine_ls_goodness_of_fit_ref 1.068
_refine_ls_hydrogen_treatment constr
_refine_ls_matrix_type full
_refine_ls_number_parameters 544
_refine_ls_number_reflns 4357
_refine_ls_number_restraints 488
_refine_ls_restrained_S_all 1.016
_refine_ls_R_factor_all 0.2020
_refine_ls_R_factor_gt 0.1210
_refine_ls_shift/su_max 0.000
_refine_ls_shift/su_mean 0.000
_refine_ls_structure_factor_coef Fsqd
_refine_ls_weighting_details 'w=1/[\s^2^(Fo^2^)+(0.0350P)^2^+120.0000P] where P=(Fo^2^+2Fc^2^)/3'
_refine_ls_weighting_scheme calc
_refine_ls_wR_factor_gt 0.2421
_refine_ls_wR_factor_ref 0.2834
_reflns_Friedel_coverage 0.000
_reflns_number_gt 2423
_reflns_number_total 4357
_reflns_threshold_expression 'I > 2\s(I)'
_cod_data_source_file d3sc02068a2.cif
_cod_data_source_block av_dgRuN
_cod_depositor_comments 'Adding full bibliography for 1569713--1569715.cif.'
_cod_original_cell_volume 4194.3(11)
_cod_original_sg_symbol_H-M 'P 21/n'
_cod_database_code 1569714
_shelx_shelxl_version_number 2018/3
_shelx_space_group_comment
;
The symmetry employed for this shelxl refinement is uniquely defined
by the following loop, which should always be used as a source of
symmetry information in preference to the above space-group names.
They are only intended as comments.
;

loop_
_space_group_symop_operation_xyz
'x, y, z'
'-x+1/2, y+1/2, -z+1/2'
'-x, -y, -z'
'x-1/2, -y-1/2, z-1/2'

loop_
_atom_site_label
_atom_site_type_symbol
_atom_site_fract_x
_atom_site_fract_y
_atom_site_fract_z
_atom_site_U_iso_or_equiv
_atom_site_adp_type
_atom_site_occupancy
_atom_site_site_symmetry_order
_atom_site_calc_flag
_atom_site_refinement_flags_posn
_atom_site_refinement_flags_adp
_atom_site_refinement_flags_occupancy
_atom_site_disorder_assembly
_atom_site_disorder_group
Ru1 Ru 0.71722(14) 0.7485(2) 0.41646(7) 0.0250(5) Uani 1 1 d . . . . .
N2 N 0.6265(13) 0.8138(15) 0.3514(7) 0.023(4) Uani 1 1 d . U . . .
C3 C 0.5519(19) 0.8839(19) 0.3486(9) 0.035(5) Uani 1 1 d . U . . .
H3 H 0.540786 0.916684 0.380845 0.042 Uiso 1 1 calc R U . . .
C4 C 0.4875(18) 0.9134(19) 0.3006(9) 0.031(5) Uani 1 1 d . U . . .
H4 H 0.430523 0.958767 0.301150 0.037 Uiso 1 1 calc R U . . .
C5 C 0.5099(18) 0.8745(18) 0.2533(9) 0.033(5) Uani 1 1 d . U . . .
H5 H 0.470192 0.896779 0.220604 0.039 Uiso 1 1 calc R U . . .
C6 C 0.5919(18) 0.8009(18) 0.2523(9) 0.029(5) Uani 1 1 d . U . . .
C7 C 0.6214(15) 0.760(2) 0.2057(8) 0.028(4) Uani 1 1 d . U . . .
C8 C 0.7025(18) 0.6882(19) 0.2065(9) 0.030(5) Uani 1 1 d . U . . .
C9 C 0.7567(17) 0.6586(19) 0.2601(9) 0.028(5) Uani 1 1 d . U . . .
C10 C 0.8331(17) 0.5804(18) 0.2658(9) 0.028(5) Uani 1 1 d . U . . .
H10 H 0.852848 0.546565 0.235666 0.034 Uiso 1 1 calc R U . . .
C11 C 0.8781(19) 0.555(2) 0.3173(10) 0.038(6) Uani 1 1 d . U . . .
H11 H 0.933808 0.506899 0.322747 0.045 Uiso 1 1 calc R U . . .
C12 C 0.8441(18) 0.5978(19) 0.3600(10) 0.030(5) Uani 1 1 d . U . . .
H12 H 0.875658 0.576080 0.394597 0.036 Uiso 1 1 calc R U . . .
N13 N 0.7703(13) 0.6674(14) 0.3563(7) 0.018(4) Uani 1 1 d . U . . .
C14 C 0.7264(17) 0.6994(18) 0.3076(9) 0.024(4) Uani 1 1 d . U . . .
C15 C 0.6456(15) 0.7764(16) 0.3034(8) 0.021(4) Uani 1 1 d . U . . .
O16 O 0.5680(12) 0.7905(13) 0.1576(6) 0.045(5) Uani 1 1 d . U . . .
O17 O 0.7319(10) 0.6526(12) 0.1643(6) 0.023(4) Uani 1 1 d . U . . .
N22 N 0.8399(13) 0.8490(15) 0.4198(7) 0.025(4) Uani 1 1 d . U . . .
C23 C 0.8466(17) 0.9391(18) 0.3937(9) 0.025(5) Uani 1 1 d . U . . .
H23 H 0.788230 0.963595 0.369901 0.030 Uiso 1 1 calc R U . . .
C24 C 0.9363(17) 0.999(2) 0.4002(9) 0.030(5) Uani 1 1 d . U . . .
H24 H 0.937447 1.063447 0.381528 0.036 Uiso 1 1 calc R U . . .
C25 C 1.0229(17) 0.9649(17) 0.4331(8) 0.022(5) Uani 1 1 d . U . . .
H25 H 1.084858 1.004349 0.437005 0.027 Uiso 1 1 calc R U . . .
C26 C 1.0167(17) 0.8670(18) 0.4618(9) 0.022(4) Uani 1 1 d . U . . .
C27 C 1.1012(18) 0.8284(19) 0.5004(9) 0.030(5) Uani 1 1 d . U . . .
C28 C 1.0914(16) 0.743(2) 0.5297(8) 0.028(4) Uani 1 1 d . U . . .
C29 C 0.9925(17) 0.6882(18) 0.5216(9) 0.023(4) Uani 1 1 d . U . . .
C30 C 0.9774(17) 0.5975(19) 0.5482(9) 0.028(5) Uani 1 1 d . U . . .
H30 H 1.032008 0.568447 0.572928 0.033 Uiso 1 1 calc R U . . .
C31 C 0.8847(18) 0.548(2) 0.5395(10) 0.035(5) Uani 1 1 d . U . . .
H31 H 0.871717 0.488331 0.559896 0.043 Uiso 1 1 calc R U . . .
C32 C 0.8084(18) 0.5890(19) 0.4993(9) 0.032(5) Uani 1 1 d . U . . .
H32 H 0.746421 0.550429 0.489995 0.038 Uiso 1 1 calc R U . . .
N33 N 0.8191(13) 0.6792(15) 0.4735(7) 0.020(4) Uani 1 1 d . U . . .
C34 C 0.9117(16) 0.7260(17) 0.4838(8) 0.022(4) Uani 1 1 d . U . . .
C35 C 0.9217(17) 0.8163(18) 0.4554(9) 0.023(4) Uani 1 1 d . U . . .
O36 O 1.1906(11) 0.8860(13) 0.5055(6) 0.037(4) Uani 1 1 d . U . . .
O37 O 1.1664(10) 0.7049(11) 0.5674(6) 0.023(4) Uani 1 1 d . U . . .
N42 N 0.5981(12) 0.6504(14) 0.4228(7) 0.019(4) Uani 1 1 d . U . . .
C43 C 0.5718(17) 0.5561(18) 0.3992(9) 0.028(5) Uani 1 1 d . U . . .
H43 H 0.616657 0.524838 0.378051 0.033 Uiso 1 1 calc R U . . .
C44 C 0.4849(17) 0.5053(19) 0.4046(9) 0.029(5) Uani 1 1 d . U . . .
H44 H 0.468219 0.442937 0.384327 0.035 Uiso 1 1 calc R U . . .
C45 C 0.4194(19) 0.538(2) 0.4374(9) 0.035(5) Uani 1 1 d . U . . .
H45 H 0.361148 0.497896 0.442739 0.042 Uiso 1 1 calc R U . . .
C46 C 0.4449(17) 0.6385(19) 0.4636(9) 0.026(4) Uani 1 1 d . U . . .
C47 C 0.3887(17) 0.6813(18) 0.5026(9) 0.025(4) Uani 1 1 d . U . . .
C48 C 0.4135(17) 0.7733(18) 0.5285(9) 0.029(5) Uani 1 1 d . U . . .
C49 C 0.5076(17) 0.8215(19) 0.5212(9) 0.025(5) Uani 1 1 d . U . . .
C50 C 0.5451(17) 0.9131(18) 0.5471(9) 0.027(5) Uani 1 1 d . U . . .
H50 H 0.507848 0.945843 0.571617 0.032 Uiso 1 1 calc R U . . .
C51 C 0.6325(17) 0.9555(19) 0.5381(9) 0.030(5) Uani 1 1 d . U . . .
H51 H 0.660002 1.015127 0.558069 0.036 Uiso 1 1 calc R U . . .
C52 C 0.6840(17) 0.9126(19) 0.4992(9) 0.027(5) Uani 1 1 d . U . . .
H52 H 0.744183 0.947267 0.492216 0.033 Uiso 1 1 calc R U . . .
N53 N 0.6548(13) 0.8289(15) 0.4725(7) 0.023(4) Uani 1 1 d . U . . .
C54 C 0.5632(17) 0.7813(17) 0.4836(9) 0.027(5) Uani 1 1 d . U . . .
C55 C 0.5366(17) 0.6854(19) 0.4593(9) 0.023(4) Uani 1 1 d . U . . .
O56 O 0.2954(11) 0.6300(14) 0.5072(7) 0.042(5) Uani 1 1 d . U . . .
O57 O 0.3560(11) 0.8177(13) 0.5624(6) 0.031(4) Uani 1 1 d . U . . .
O61 O 0.3622(14) 0.6564(14) 0.6590(7) 0.056(5) Uani 1 1 d D U . . .
C62 C 0.4208(19) 0.6952(19) 0.7003(10) 0.060(7) Uani 1 1 d D U . . .
H62 H 0.439612 0.767407 0.699657 0.072 Uiso 1 1 calc R U . . .
N63 N 0.4546(17) 0.6409(16) 0.7420(8) 0.060(6) Uani 1 1 d D U . . .
C64 C 0.518(2) 0.692(2) 0.7886(10) 0.076(9) Uani 1 1 d D U . . .
H64A H 0.586562 0.660302 0.794521 0.114 Uiso 1 1 calc R U . . .
H64B H 0.485724 0.681185 0.820404 0.114 Uiso 1 1 calc R U . . .
H64C H 0.523270 0.767379 0.781765 0.114 Uiso 1 1 calc R U . . .
C65 C 0.434(3) 0.5323(19) 0.7483(12) 0.087(10) Uani 1 1 d D U . . .
H65A H 0.375201 0.511191 0.721495 0.131 Uiso 1 1 calc R U . . .
H65B H 0.417690 0.519964 0.784136 0.131 Uiso 1 1 calc R U . . .
H65C H 0.494122 0.490647 0.743479 0.131 Uiso 1 1 calc R U . . .
O71 O 0.784(3) 0.964(2) 0.6901(14) 0.180(14) Uiso 1 1 d D . . . .
C72 C 0.818(2) 0.883(3) 0.6674(18) 0.16(2) Uiso 1 1 d D . . . .
H72 H 0.886206 0.882424 0.660224 0.197 Uiso 1 1 calc R U . . .
N73 N 0.7599(19) 0.802(2) 0.6545(11) 0.084(9) Uiso 1 1 d D . . . .
C74 C 0.660(2) 0.794(3) 0.6736(13) 0.104(13) Uiso 1 1 d D . . . .
H74A H 0.626040 0.728354 0.660245 0.156 Uiso 1 1 calc R U . . .
H74B H 0.671658 0.793581 0.712771 0.156 Uiso 1 1 calc R U . . .
H74C H 0.616864 0.854122 0.660461 0.156 Uiso 1 1 calc R U . . .
C75 C 0.784(3) 0.717(3) 0.6228(15) 0.126(16) Uiso 1 1 d D . . . .
H75A H 0.727432 0.665571 0.618730 0.189 Uiso 1 1 calc R U . . .
H75B H 0.793310 0.742625 0.587595 0.189 Uiso 1 1 calc R U . . .
H75C H 0.847029 0.682699 0.640328 0.189 Uiso 1 1 calc R U . . .
O81 O 0.1621(18) 0.5524(19) 0.3362(10) 0.105(9) Uiso 1 1 d D . . . .
C82 C 0.181(3) 0.643(3) 0.3598(15) 0.148(19) Uiso 1 1 d D . . . .
H82 H 0.138132 0.664622 0.384543 0.178 Uiso 1 1 calc R U . . .
N83 N 0.2533(19) 0.7035(18) 0.3512(10) 0.085(9) Uiso 1 1 d D . . . .
C84 C 0.270(3) 0.806(2) 0.3792(15) 0.148(19) Uiso 1 1 d D . . . .
H84A H 0.328506 0.842040 0.367993 0.222 Uiso 1 1 calc R U . . .
H84B H 0.208408 0.849590 0.370368 0.222 Uiso 1 1 calc R U . . .
H84C H 0.284160 0.793864 0.417897 0.222 Uiso 1 1 calc R U . . .
C85 C 0.320(2) 0.687(3) 0.3129(13) 0.107(14) Uiso 1 1 d D . . . .
H85A H 0.368379 0.745825 0.314685 0.160 Uiso 1 1 calc R U . . .
H85B H 0.357056 0.621005 0.320711 0.160 Uiso 1 1 calc R U . . .
H85C H 0.278726 0.683957 0.277053 0.160 Uiso 1 1 calc R U . . .
Li91 Li 0.283(3) 0.759(4) 0.6136(15) 0.044(10) Uani 1 1 d . U . . .

loop_
_atom_site_aniso_label
_atom_site_aniso_U_11
_atom_site_aniso_U_22
_atom_site_aniso_U_33
_atom_site_aniso_U_23
_atom_site_aniso_U_13
_atom_site_aniso_U_12
Ru1 0.0171(9) 0.0360(11) 0.0227(9) 0.0005(14) 0.0060(8) 0.0016(12)
N2 0.016(7) 0.030(8) 0.024(6) -0.003(6) 0.003(6) -0.004(6)
C3 0.036(9) 0.036(10) 0.033(7) -0.001(7) 0.009(7) 0.009(7)
C4 0.027(9) 0.033(10) 0.033(8) -0.002(7) 0.004(7) -0.001(7)
C5 0.029(9) 0.035(9) 0.034(7) 0.001(7) 0.004(7) 0.008(7)
C6 0.026(9) 0.035(9) 0.027(6) 0.003(7) 0.003(6) 0.005(7)
C7 0.030(8) 0.034(9) 0.020(6) 0.002(7) 0.007(6) 0.001(7)
C8 0.031(9) 0.033(9) 0.025(6) -0.005(7) 0.005(6) 0.001(7)
C9 0.024(8) 0.036(9) 0.024(6) -0.003(7) 0.006(6) -0.002(7)
C10 0.028(9) 0.026(9) 0.033(7) -0.003(7) 0.013(7) -0.001(7)
C11 0.040(10) 0.037(10) 0.038(8) -0.004(7) 0.011(7) 0.010(8)
C12 0.026(9) 0.036(10) 0.030(7) 0.002(7) 0.008(7) 0.011(7)
N13 0.011(7) 0.026(8) 0.018(6) -0.003(6) 0.008(6) 0.001(6)
C14 0.021(8) 0.027(9) 0.024(6) 0.007(7) 0.007(6) 0.001(6)
C15 0.018(8) 0.022(9) 0.020(6) -0.002(7) 0.002(6) -0.004(6)
O16 0.039(9) 0.065(12) 0.031(7) 0.008(8) 0.001(7) 0.017(8)
O17 0.018(7) 0.036(8) 0.017(6) 0.000(6) 0.006(6) -0.003(6)
N22 0.023(7) 0.030(8) 0.019(8) 0.003(6) 0.002(6) -0.009(6)
C23 0.016(7) 0.027(9) 0.034(9) 0.005(7) 0.007(7) 0.005(7)
C24 0.026(8) 0.032(9) 0.033(10) 0.002(7) 0.008(7) -0.001(6)
C25 0.017(7) 0.027(8) 0.025(9) -0.006(7) 0.009(6) -0.003(7)
C26 0.023(6) 0.024(8) 0.022(9) -0.010(6) 0.008(6) 0.003(6)
C27 0.026(7) 0.032(9) 0.032(9) -0.002(7) 0.002(7) -0.004(6)
C28 0.023(7) 0.033(8) 0.028(8) -0.003(7) 0.002(6) 0.001(6)
C29 0.020(7) 0.024(8) 0.022(9) -0.001(7) -0.003(6) 0.004(6)
C30 0.021(7) 0.026(8) 0.034(9) 0.003(7) -0.006(7) 0.008(7)
C31 0.032(8) 0.036(9) 0.037(9) 0.006(8) 0.004(7) -0.001(7)
C32 0.030(8) 0.035(9) 0.029(9) -0.001(7) 0.000(7) -0.005(7)
N33 0.013(6) 0.027(8) 0.019(8) -0.002(6) 0.000(6) 0.003(6)
C34 0.016(7) 0.028(9) 0.022(8) 0.005(6) 0.006(6) 0.003(6)
C35 0.019(7) 0.019(8) 0.031(9) 0.002(6) 0.004(6) 0.004(6)
O36 0.024(7) 0.046(10) 0.042(10) -0.013(8) 0.012(7) -0.010(7)
O37 0.015(6) 0.029(8) 0.027(7) -0.002(5) 0.009(5) -0.008(6)
N42 0.011(7) 0.026(7) 0.018(8) 0.008(6) 0.003(6) -0.008(6)
C43 0.026(8) 0.030(8) 0.027(9) 0.001(7) 0.003(7) 0.002(7)
C44 0.024(8) 0.031(9) 0.032(9) -0.003(7) 0.002(7) -0.001(7)
C45 0.030(9) 0.039(8) 0.038(9) -0.005(7) 0.010(7) -0.005(7)
C46 0.021(8) 0.035(8) 0.023(9) 0.004(7) 0.006(7) -0.001(7)
C47 0.021(8) 0.026(8) 0.028(9) 0.005(6) 0.006(7) -0.003(6)
C48 0.024(8) 0.034(9) 0.031(9) -0.004(7) 0.008(7) 0.001(6)
C49 0.021(8) 0.028(8) 0.027(9) 0.000(7) 0.008(7) 0.001(6)
C50 0.025(8) 0.025(8) 0.032(9) 0.001(7) 0.012(7) 0.002(7)
C51 0.027(9) 0.030(9) 0.036(9) -0.003(7) 0.010(7) -0.002(7)
C52 0.019(8) 0.035(9) 0.029(9) -0.004(7) 0.003(7) 0.000(7)
N53 0.020(7) 0.025(8) 0.024(8) 0.001(6) 0.005(6) 0.005(6)
C54 0.025(8) 0.029(9) 0.026(9) -0.001(6) 0.007(7) 0.003(6)
C55 0.024(8) 0.022(8) 0.026(9) 0.008(6) 0.011(7) 0.001(6)
O56 0.020(8) 0.056(11) 0.052(11) 0.003(9) 0.014(7) -0.006(7)
O57 0.029(7) 0.035(8) 0.033(8) -0.003(6) 0.016(6) -0.004(6)
O61 0.059(9) 0.055(9) 0.054(8) -0.005(7) 0.009(7) 0.012(7)
C62 0.060(11) 0.058(10) 0.062(9) -0.003(7) 0.008(8) 0.007(9)
N63 0.059(10) 0.060(9) 0.059(8) -0.002(7) 0.004(7) -0.004(8)
C64 0.074(16) 0.076(15) 0.071(13) -0.008(12) -0.005(12) -0.008(14)
C65 0.115(19) 0.069(11) 0.075(17) 0.003(11) 0.006(15) -0.024(14)
Li91 0.042(13) 0.046(14) 0.044(13) -0.003(10) 0.010(10) 0.008(10)

loop_
_atom_type_symbol
_atom_type_description
_atom_type_scat_dispersion_real
_atom_type_scat_dispersion_imag
_atom_type_scat_source
C C 0.0033 0.0016 'International Tables Vol C Tables 4.2.6.8 and 6.1.1.4'
H H 0.0000 0.0000 'International Tables Vol C Tables 4.2.6.8 and 6.1.1.4'
N N 0.0061 0.0033 'International Tables Vol C Tables 4.2.6.8 and 6.1.1.4'
O O 0.0106 0.0060 'International Tables Vol C Tables 4.2.6.8 and 6.1.1.4'
Ru Ru -1.2594 0.8363 'International Tables Vol C Tables 4.2.6.8 and 6.1.1.4'
Li Li -0.0003 0.0001 'International Tables Vol C Tables 4.2.6.8 and 6.1.1.4'

loop_
_geom_angle_atom_site_label_1
_geom_angle_atom_site_label_2
_geom_angle_atom_site_label_3
_geom_angle
_geom_angle_site_symmetry_1
_geom_angle_site_symmetry_3
_geom_angle_publ_flag
N33 Ru1 N53 90.9(7) . . ?
N33 Ru1 N42 96.4(7) . . ?
N53 Ru1 N42 81.0(7) . . ?
N33 Ru1 N2 172.3(7) . . ?
N53 Ru1 N2 96.3(7) . . ?
N42 Ru1 N2 87.3(7) . . ?
N33 Ru1 N22 79.1(7) . . ?
N53 Ru1 N22 93.8(7) . . ?
N42 Ru1 N22 173.1(7) . . ?
N2 Ru1 N22 97.8(7) . . ?
N33 Ru1 N13 92.7(7) . . ?
N53 Ru1 N13 175.9(7) . . ?
N42 Ru1 N13 96.6(7) . . ?
N2 Ru1 N13 80.2(7) . . ?
N22 Ru1 N13 88.8(7) . . ?
C3 N2 C15 115.5(19) . . ?
C3 N2 Ru1 130.4(16) . . ?
C15 N2 Ru1 114.1(15) . . ?
N2 C3 C4 124(2) . . ?
N2 C3 H3 117.9 . . ?
C4 C3 H3 117.9 . . ?
C5 C4 C3 118(2) . . ?
C5 C4 H4 121.0 . . ?
C3 C4 H4 121.0 . . ?
C4 C5 C6 121(2) . . ?
C4 C5 H5 119.3 . . ?
C6 C5 H5 119.3 . . ?
C7 C6 C15 122(2) . . ?
C7 C6 C5 125(2) . . ?
C15 C6 C5 113(2) . . ?
O16 C7 C8 119(2) . . ?
O16 C7 C6 118(2) . . ?
C8 C7 C6 123(2) . . ?
O17 C8 C7 123(2) . . ?
O17 C8 C9 121(2) . . ?
C7 C8 C9 116(2) . . ?
C10 C9 C14 118(2) . . ?
C10 C9 C8 120(2) . . ?
C14 C9 C8 122(2) . . ?
C11 C10 C9 117(2) . . ?
C11 C10 H10 121.6 . . ?
C9 C10 H10 121.6 . . ?
C12 C11 C10 121(2) . . ?
C12 C11 H11 119.5 . . ?
C10 C11 H11 119.5 . . ?
N13 C12 C11 124(2) . . ?
N13 C12 H12 118.2 . . ?
C11 C12 H12 118.2 . . ?
C12 N13 C14 118(2) . . ?
C12 N13 Ru1 128.7(16) . . ?
C14 N13 Ru1 112.6(15) . . ?
N13 C14 C9 122(2) . . ?
N13 C14 C15 119(2) . . ?
C9 C14 C15 119(2) . . ?
N2 C15 C6 127(2) . . ?
N2 C15 C14 114(2) . . ?
C6 C15 C14 118(2) . . ?
C8 O17 Li91 123(2) . 4_675 ?
C23 N22 C35 119.0(19) . . ?
C23 N22 Ru1 128.9(15) . . ?
C35 N22 Ru1 112.1(15) . . ?
N22 C23 C24 122(2) . . ?
N22 C23 H23 119.0 . . ?
C24 C23 H23 119.0 . . ?
C25 C24 C23 121(2) . . ?
C25 C24 H24 119.6 . . ?
C23 C24 H24 119.6 . . ?
C24 C25 C26 118(2) . . ?
C24 C25 H25 121.2 . . ?
C26 C25 H25 121.2 . . ?
C35 C26 C27 120(2) . . ?
C35 C26 C25 117(2) . . ?
C27 C26 C25 122(2) . . ?
C28 C27 O36 123(2) . . ?
C28 C27 C26 121(2) . . ?
O36 C27 C26 116(2) . . ?
C27 C28 O37 124(2) . . ?
C27 C28 C29 118(2) . . ?
O37 C28 C29 118(2) . . ?
C30 C29 C34 118(2) . . ?
C30 C29 C28 122(2) . . ?
C34 C29 C28 120(2) . . ?
C31 C30 C29 121(2) . . ?
C31 C30 H30 119.7 . . ?
C29 C30 H30 119.7 . . ?
C30 C31 C32 118(2) . . ?
C30 C31 H31 121.1 . . ?
C32 C31 H31 121.1 . . ?
N33 C32 C31 123(2) . . ?
N33 C32 H32 118.4 . . ?
C31 C32 H32 118.4 . . ?
C32 N33 C34 116.6(19) . . ?
C32 N33 Ru1 127.9(16) . . ?
C34 N33 Ru1 115.3(14) . . ?
N33 C34 C35 115(2) . . ?
N33 C34 C29 123(2) . . ?
C35 C34 C29 121(2) . . ?
N22 C35 C34 118(2) . . ?
N22 C35 C26 123(2) . . ?
C34 C35 C26 119(2) . . ?
C28 O37 Li91 137(2) . 1_655 ?
C43 N42 C55 115.9(19) . . ?
C43 N42 Ru1 130.5(15) . . ?
C55 N42 Ru1 113.5(15) . . ?
C44 C43 N42 123(2) . . ?
C44 C43 H43 118.7 . . ?
N42 C43 H43 118.7 . . ?
C43 C44 C45 124(2) . . ?
C43 C44 H44 118.1 . . ?
C45 C44 H44 118.1 . . ?
C44 C45 C46 115(2) . . ?
C44 C45 H45 122.4 . . ?
C46 C45 H45 122.4 . . ?
C55 C46 C47 117(2) . . ?
C55 C46 C45 119(2) . . ?
C47 C46 C45 123(2) . . ?
C48 C47 O56 120(2) . . ?
C48 C47 C46 123(2) . . ?
O56 C47 C46 116(2) . . ?
C47 C48 O57 123(2) . . ?
C47 C48 C49 117(2) . . ?
O57 C48 C49 120(2) . . ?
C50 C49 C54 116(2) . . ?
C50 C49 C48 123(2) . . ?
C54 C49 C48 120(2) . . ?
C51 C50 C49 121(2) . . ?
C51 C50 H50 119.6 . . ?
C49 C50 H50 119.6 . . ?
C50 C51 C52 120(2) . . ?
C50 C51 H51 119.9 . . ?
C52 C51 H51 119.9 . . ?
N53 C52 C51 124(2) . . ?
N53 C52 H52 118.1 . . ?
C51 C52 H52 118.1 . . ?
C52 N53 C54 116(2) . . ?
C52 N53 Ru1 131.6(16) . . ?
C54 N53 Ru1 112.4(14) . . ?
C55 C54 C49 120(2) . . ?
C55 C54 N53 117(2) . . ?
C49 C54 N53 123(2) . . ?
C46 C55 C54 121(2) . . ?
C46 C55 N42 122(2) . . ?
C54 C55 N42 116(2) . . ?
C48 O57 Li91 132(2) . . ?
C62 O61 Li91 115(2) . . ?
N63 C62 O61 123(2) . . ?
N63 C62 Li91 157(2) . . ?
O61 C62 Li91 39.8(16) . . ?
N63 C62 H62 118.4 . . ?
O61 C62 H62 118.4 . . ?
Li91 C62 H62 80.9 . . ?
C62 N63 C65 124.5(17) . . ?
C62 N63 C64 120.1(17) . . ?
C65 N63 C64 115.4(18) . . ?
N63 C64 H64A 109.5 . . ?
N63 C64 H64B 109.5 . . ?
H64A C64 H64B 109.5 . . ?
N63 C64 H64C 109.5 . . ?
H64A C64 H64C 109.5 . . ?
H64B C64 H64C 109.5 . . ?
N63 C65 H65A 109.5 . . ?
N63 C65 H65B 109.5 . . ?
H65A C65 H65B 109.5 . . ?
N63 C65 H65C 109.5 . . ?
H65A C65 H65C 109.5 . . ?
H65B C65 H65C 109.5 . . ?
N73 C72 O71 121(2) . . ?
N73 C72 H72 119.7 . . ?
O71 C72 H72 119.7 . . ?
C72 N73 C75 125.0(18) . . ?
C72 N73 C74 120.1(16) . . ?
C75 N73 C74 114.9(19) . . ?
N73 C74 H74A 109.5 . . ?
N73 C74 H74B 109.5 . . ?
H74A C74 H74B 109.5 . . ?
N73 C74 H74C 109.5 . . ?
H74A C74 H74C 109.5 . . ?
H74B C74 H74C 109.5 . . ?
N73 C75 H75A 109.5 . . ?
N73 C75 H75B 109.5 . . ?
H75A C75 H75B 109.5 . . ?
N73 C75 H75C 109.5 . . ?
H75A C75 H75C 109.5 . . ?
H75B C75 H75C 109.5 . . ?
N83 C82 O81 123(2) . . ?
N83 C82 H82 118.5 . . ?
O81 C82 H82 118.5 . . ?
C82 N83 C85 126.3(18) . . ?
C82 N83 C84 120.3(18) . . ?
C85 N83 C84 113.2(19) . . ?
N83 C84 H84A 109.5 . . ?
N83 C84 H84B 109.5 . . ?
H84A C84 H84B 109.5 . . ?
N83 C84 H84C 109.5 . . ?
H84A C84 H84C 109.5 . . ?
H84B C84 H84C 109.5 . . ?
N83 C85 H85A 109.5 . . ?
N83 C85 H85B 109.5 . . ?
H85A C85 H85B 109.5 . . ?
N83 C85 H85C 109.5 . . ?
H85A C85 H85C 109.5 . . ?
H85B C85 H85C 109.5 . . ?
O57 Li91 O37 99.8(18) . 1_455 ?
O57 Li91 O17 121(3) . 4_576 ?
O37 Li91 O17 107(2) 1_455 4_576 ?
O57 Li91 O61 113(2) . . ?
O37 Li91 O61 115(3) 1_455 . ?
O17 Li91 O61 102.2(18) 4_576 . ?
O57 Li91 C62 108.9(19) . . ?
O37 Li91 C62 139(3) 1_455 . ?
O17 Li91 C62 84.0(15) 4_576 . ?
O61 Li91 C62 25.4(8) . . ?

loop_
_geom_bond_atom_site_label_1
_geom_bond_atom_site_label_2
_geom_bond_distance
_geom_bond_site_symmetry_2
_geom_bond_publ_flag
Ru1 N33 2.010(17) . ?
Ru1 N53 2.030(18) . ?
Ru1 N42 2.033(17) . ?
Ru1 N2 2.050(18) . ?
Ru1 N22 2.054(18) . ?
Ru1 N13 2.056(17) . ?
N2 C3 1.32(3) . ?
N2 C15 1.37(3) . ?
C3 C4 1.42(3) . ?
C3 H3 0.9500 . ?
C4 C5 1.37(3) . ?
C4 H4 0.9500 . ?
C5 C6 1.43(3) . ?
C5 H5 0.9500 . ?
C6 C7 1.40(3) . ?
C6 C15 1.41(3) . ?
C7 O16 1.36(2) . ?
C7 C8 1.40(3) . ?
C8 O17 1.28(3) . ?
C8 C9 1.48(3) . ?
C9 C10 1.41(3) . ?
C9 C14 1.43(3) . ?
C10 C11 1.38(3) . ?
C10 H10 0.9500 . ?
C11 C12 1.35(3) . ?
C11 H11 0.9500 . ?
C12 N13 1.31(3) . ?
C12 H12 0.9500 . ?
N13 C14 1.34(3) . ?
C14 C15 1.44(3) . ?
O17 Li91 1.91(5) 4_675 ?
N22 C23 1.33(3) . ?
N22 C35 1.35(3) . ?
C23 C24 1.39(3) . ?
C23 H23 0.9500 . ?
C24 C25 1.37(3) . ?
C24 H24 0.9500 . ?
C25 C26 1.45(3) . ?
C25 H25 0.9500 . ?
C26 C35 1.40(3) . ?
C26 C27 1.44(3) . ?
C27 C28 1.33(3) . ?
C27 O36 1.38(3) . ?
C28 O37 1.35(2) . ?
C28 C29 1.46(3) . ?
C29 C30 1.36(3) . ?
C29 C34 1.40(3) . ?
C30 C31 1.36(3) . ?
C30 H30 0.9500 . ?
C31 C32 1.41(3) . ?
C31 H31 0.9500 . ?
C32 N33 1.34(3) . ?
C32 H32 0.9500 . ?
N33 C34 1.35(3) . ?
C34 C35 1.37(3) . ?
O37 Li91 1.91(4) 1_655 ?
N42 C43 1.36(3) . ?
N42 C55 1.40(3) . ?
C43 C44 1.34(3) . ?
C43 H43 0.9500 . ?
C44 C45 1.36(3) . ?
C44 H44 0.9500 . ?
C45 C46 1.45(3) . ?
C45 H45 0.9500 . ?
C46 C55 1.37(3) . ?
C46 C47 1.44(3) . ?
C47 C48 1.35(3) . ?
C47 O56 1.42(3) . ?
C48 O57 1.36(2) . ?
C48 C49 1.42(3) . ?
C49 C50 1.39(3) . ?
C49 C54 1.39(3) . ?
C50 C51 1.33(3) . ?
C50 H50 0.9500 . ?
C51 C52 1.40(3) . ?
C51 H51 0.9500 . ?
C52 N53 1.29(3) . ?
C52 H52 0.9500 . ?
N53 C54 1.42(3) . ?
C54 C55 1.38(3) . ?
O57 Li91 1.89(5) . ?
O61 C62 1.29(2) . ?
O61 Li91 1.93(5) . ?
C62 N63 1.28(2) . ?
C62 Li91 2.74(5) . ?
C62 H62 0.9500 . ?
N63 C65 1.42(2) . ?
N63 C64 1.48(2) . ?
C64 H64A 0.9800 . ?
C64 H64B 0.9800 . ?
C64 H64C 0.9800 . ?
C65 H65A 0.9800 . ?
C65 H65B 0.9800 . ?
C65 H65C 0.9800 . ?
O71 C72 1.30(2) . ?
C72 N73 1.28(2) . ?
C72 H72 0.9500 . ?
N73 C75 1.42(2) . ?
N73 C74 1.48(2) . ?
C74 H74A 0.9800 . ?
C74 H74B 0.9800 . ?
C74 H74C 0.9800 . ?
C75 H75A 0.9800 . ?
C75 H75B 0.9800 . ?
C75 H75C 0.9800 . ?
O81 C82 1.30(2) . ?
C82 N83 1.28(2) . ?
C82 H82 0.9500 . ?
N83 C85 1.42(2) . ?
N83 C84 1.48(2) . ?
C84 H84A 0.9800 . ?
C84 H84B 0.9800 . ?
C84 H84C 0.9800 . ?
C85 H85A 0.9800 . ?
C85 H85B 0.9800 . ?
C85 H85C 0.9800 . ?

loop_
_geom_torsion_atom_site_label_1
_geom_torsion_atom_site_label_2
_geom_torsion_atom_site_label_3
_geom_torsion_atom_site_label_4
_geom_torsion
_geom_torsion_site_symmetry_1
_geom_torsion_site_symmetry_2
_geom_torsion_site_symmetry_3
_geom_torsion_site_symmetry_4
_geom_torsion_publ_flag
C15 N2 C3 C4 6(3) . . . . ?
Ru1 N2 C3 C4 -172.5(17) . . . . ?
N2 C3 C4 C5 -7(4) . . . . ?
C3 C4 C5 C6 4(4) . . . . ?
C4 C5 C6 C7 -178(2) . . . . ?
C4 C5 C6 C15 -1(3) . . . . ?
C15 C6 C7 O16 -177(2) . . . . ?
C5 C6 C7 O16 -1(4) . . . . ?
C15 C6 C7 C8 3(4) . . . . ?
C5 C6 C7 C8 180(2) . . . . ?
O16 C7 C8 O17 2(4) . . . . ?
C6 C7 C8 O17 -178(2) . . . . ?
O16 C7 C8 C9 180(2) . . . . ?
C6 C7 C8 C9 0(4) . . . . ?
O17 C8 C9 C10 -8(3) . . . . ?
C7 C8 C9 C10 174(2) . . . . ?
O17 C8 C9 C14 179(2) . . . . ?
C7 C8 C9 C14 1(3) . . . . ?
C14 C9 C10 C11 -5(3) . . . . ?
C8 C9 C10 C11 -178(2) . . . . ?
C9 C10 C11 C12 5(4) . . . . ?
C10 C11 C12 N13 -2(4) . . . . ?
C11 C12 N13 C14 -1(4) . . . . ?
C11 C12 N13 Ru1 -174.7(18) . . . . ?
C12 N13 C14 C9 1(3) . . . . ?
Ru1 N13 C14 C9 175.9(17) . . . . ?
C12 N13 C14 C15 -179.7(19) . . . . ?
Ru1 N13 C14 C15 -5(2) . . . . ?
C10 C9 C14 N13 2(3) . . . . ?
C8 C9 C14 N13 175(2) . . . . ?
C10 C9 C14 C15 -177(2) . . . . ?
C8 C9 C14 C15 -4(3) . . . . ?
C3 N2 C15 C6 -3(3) . . . . ?
Ru1 N2 C15 C6 175.6(18) . . . . ?
C3 N2 C15 C14 -179.4(19) . . . . ?
Ru1 N2 C15 C14 -1(2) . . . . ?
C7 C6 C15 N2 178(2) . . . . ?
C5 C6 C15 N2 1(3) . . . . ?
C7 C6 C15 C14 -6(3) . . . . ?
C5 C6 C15 C14 177.0(19) . . . . ?
N13 C14 C15 N2 4(3) . . . . ?
C9 C14 C15 N2 -177(2) . . . . ?
N13 C14 C15 C6 -173(2) . . . . ?
C9 C14 C15 C6 6(3) . . . . ?
C7 C8 O17 Li91 61(3) . . . 4_675 ?
C9 C8 O17 Li91 -116(3) . . . 4_675 ?
C35 N22 C23 C24 3(3) . . . . ?
Ru1 N22 C23 C24 -179.7(16) . . . . ?
N22 C23 C24 C25 2(4) . . . . ?
C23 C24 C25 C26 -2(3) . . . . ?
C24 C25 C26 C35 -2(3) . . . . ?
C24 C25 C26 C27 -176(2) . . . . ?
C35 C26 C27 C28 1(4) . . . . ?
C25 C26 C27 C28 174(2) . . . . ?
C35 C26 C27 O36 -177(2) . . . . ?
C25 C26 C27 O36 -4(3) . . . . ?
O36 C27 C28 O37 1(4) . . . . ?
C26 C27 C28 O37 -178(2) . . . . ?
O36 C27 C28 C29 179(2) . . . . ?
C26 C27 C28 C29 0(4) . . . . ?
C27 C28 C29 C30 177(2) . . . . ?
O37 C28 C29 C30 -5(3) . . . . ?
C27 C28 C29 C34 0(3) . . . . ?
O37 C28 C29 C34 178.6(19) . . . . ?
C34 C29 C30 C31 -3(3) . . . . ?
C28 C29 C30 C31 -180(2) . . . . ?
C29 C30 C31 C32 5(4) . . . . ?
C30 C31 C32 N33 -7(4) . . . . ?
C31 C32 N33 C34 7(3) . . . . ?
C31 C32 N33 Ru1 -178.9(17) . . . . ?
C32 N33 C34 C35 177.6(19) . . . . ?
Ru1 N33 C34 C35 3(2) . . . . ?
C32 N33 C34 C29 -4(3) . . . . ?
Ru1 N33 C34 C29 -179.1(16) . . . . ?
C30 C29 C34 N33 2(3) . . . . ?
C28 C29 C34 N33 179(2) . . . . ?
C30 C29 C34 C35 -180(2) . . . . ?
C28 C29 C34 C35 -3(3) . . . . ?
C23 N22 C35 C34 177(2) . . . . ?
Ru1 N22 C35 C34 -1(3) . . . . ?
C23 N22 C35 C26 -7(3) . . . . ?
Ru1 N22 C35 C26 174.9(17) . . . . ?
N33 C34 C35 N22 -1(3) . . . . ?
C29 C34 C35 N22 -179(2) . . . . ?
N33 C34 C35 C26 -177(2) . . . . ?
C29 C34 C35 C26 5(3) . . . . ?
C27 C26 C35 N22 -180(2) . . . . ?
C25 C26 C35 N22 7(3) . . . . ?
C27 C26 C35 C34 -4(3) . . . . ?
C25 C26 C35 C34 -177.1(19) . . . . ?
C27 C28 O37 Li91 27(4) . . . 1_655 ?
C29 C28 O37 Li91 -152(2) . . . 1_655 ?
C55 N42 C43 C44 8(3) . . . . ?
Ru1 N42 C43 C44 -174.4(17) . . . . ?
N42 C43 C44 C45 -6(4) . . . . ?
C43 C44 C45 C46 5(4) . . . . ?
C44 C45 C46 C55 -8(3) . . . . ?
C44 C45 C46 C47 -175(2) . . . . ?
C55 C46 C47 C48 11(3) . . . . ?
C45 C46 C47 C48 178(2) . . . . ?
C55 C46 C47 O56 -179(2) . . . . ?
C45 C46 C47 O56 -11(3) . . . . ?
O56 C47 C48 O57 5(3) . . . . ?
C46 C47 C48 O57 175(2) . . . . ?
O56 C47 C48 C49 -179(2) . . . . ?
C46 C47 C48 C49 -8(3) . . . . ?
C47 C48 C49 C50 -177(2) . . . . ?
O57 C48 C49 C50 0(4) . . . . ?
C47 C48 C49 C54 8(3) . . . . ?
O57 C48 C49 C54 -175(2) . . . . ?
C54 C49 C50 C51 -3(4) . . . . ?
C48 C49 C50 C51 -179(2) . . . . ?
C49 C50 C51 C52 5(4) . . . . ?
C50 C51 C52 N53 -4(4) . . . . ?
C51 C52 N53 C54 1(3) . . . . ?
C51 C52 N53 Ru1 -177.7(17) . . . . ?
C50 C49 C54 C55 174(2) . . . . ?
C48 C49 C54 C55 -10(3) . . . . ?
C50 C49 C54 N53 1(3) . . . . ?
C48 C49 C54 N53 177(2) . . . . ?
C52 N53 C54 C55 -174(2) . . . . ?
Ru1 N53 C54 C55 6(2) . . . . ?
C52 N53 C54 C49 0(3) . . . . ?
Ru1 N53 C54 C49 179.1(17) . . . . ?
C47 C46 C55 C54 -12(3) . . . . ?
C45 C46 C55 C54 180(2) . . . . ?
C47 C46 C55 N42 180(2) . . . . ?
C45 C46 C55 N42 12(3) . . . . ?
C49 C54 C55 C46 13(3) . . . . ?
N53 C54 C55 C46 -174(2) . . . . ?
C49 C54 C55 N42 -179(2) . . . . ?
N53 C54 C55 N42 -5(3) . . . . ?
C43 N42 C55 C46 -12(3) . . . . ?
Ru1 N42 C55 C46 170.6(18) . . . . ?
C43 N42 C55 C54 179.8(19) . . . . ?
Ru1 N42 C55 C54 2(2) . . . . ?
C47 C48 O57 Li91 39(4) . . . . ?
C49 C48 O57 Li91 -138(2) . . . . ?
Li91 O61 C62 N63 159(3) . . . . ?
O61 C62 N63 C65 1(5) . . . . ?
Li91 C62 N63 C65 37(7) . . . . ?
O61 C62 N63 C64 -178(3) . . . . ?
Li91 C62 N63 C64 -142(5) . . . . ?
O71 C72 N73 C75 170(4) . . . . ?
O71 C72 N73 C74 -11(7) . . . . ?
O81 C82 N83 C85 5(7) . . . . ?
O81 C82 N83 C84 180(4) . . . . ?
C48 O57 Li91 O37 -76(3) . . . 1_455 ?
C48 O57 Li91 O17 168(2) . . . 4_576 ?
C48 O57 Li91 O61 47(4) . . . . ?
C48 O57 Li91 C62 74(3) . . . . ?
